data_2106513
loop_
_publ_author_name
'Haase, A.'
'Brauer, G.'

_publ_section_title
;
 Europium dichloride dihydrate
;
_journal_name_full 'Acta Crystallographica B (24,1968-38,1982)'
_journal_page_first 290
_journal_page_last 292
_journal_volume 31
_journal_year 1975
_chemical_formula_sum 'Cl2 Eu H4 O2'
_chemical_name_systematic 'Eu Cl2 (H2 O)2'
_space_group_IT_number 15
_symmetry_space_group_name_Hall '-C 2yc'
_symmetry_space_group_name_H-M 'C 1 2/c 1'
_cell_angle_alpha 90
_cell_angle_beta 105.37
_cell_angle_gamma 90
_cell_formula_units_Z 4
_cell_length_a 11.661
_cell_length_b 6.404
_cell_length_c 6.694
_cell_volume 482.009
_citation_journal_id_ASTM ACBCAR
_cod_data_source_file Haase_ACBCAR_1975_1853.cif
_cod_data_source_block H4Cl2Eu1O2
_cod_original_cell_volume 482.0093
_cod_original_formula_sum 'H4 Cl2 Eu1 O2'
_cod_database_code 2106513

loop_
_symmetry_equiv_pos_as_xyz
x,y,z
-x,y,-z+1/2
-x,-y,-z
x,-y,z-1/2
x+1/2,y+1/2,z
-x+1/2,y+1/2,-z+1/2
-x+1/2,-y+1/2,-z
x+1/2,-y+1/2,z-1/2

loop_
_atom_site_label
_atom_site_type_symbol
_atom_site_fract_x
_atom_site_fract_y
_atom_site_fract_z
_atom_site_occupancy
_atom_site_U_iso_or_equiv
Cl1 Cl-1 0.1461 0.0936 0.6503 1 0.0
O1 O-2 0.1101 0.5826 0.4708 1 0.0
Eu1 Eu+2 0 0.256 0.25 1 0.0
